data_8000461
loop_
_publ_author_name
'Liu, Bin'
'Liu, Hao'
'Zhang, Houyu'
'Di, Qi'
'Zhang, Hongyu'

_publ_section_title
;
 Crystal Engineering of a Hydrazone Molecule toward High Elasticity and
 Bright Luminescence
;
_journal_name_full 'The Journal of Physical Chemistry Letters'
_journal_page_first 9178
_journal_page_last 9183
_journal_paper_doi 10.1021/acs.jpclett.0c02623
_journal_year 2020
_chemical_formula_moiety 'C16 H16 Cl N3 O, C3 H8 O'
_chemical_formula_sum 'C19 H24 Cl N3 O2'
_chemical_formula_weight 361.86
_space_group_crystal_system monoclinic
_space_group_IT_number 14
_space_group_name_Hall '-P 2ybc'
_space_group_name_H-M_alt 'P 1 21/c 1'
_atom_sites_solution_hydrogens geom
_atom_sites_solution_primary direct
_atom_sites_solution_secondary difmap
_audit_creation_date 2020-08-19
_audit_creation_method
;
Olex2 1.3
(compiled 2020.06.28 svn.raecde09e for OlexSys, GUI svn.r6132)
;
_cell_angle_alpha 90.00
_cell_angle_beta 105.829(4)
_cell_angle_gamma 90.00
_cell_formula_units_Z 4
_cell_length_a 14.9915(14)
_cell_length_b 6.3912(5)
_cell_length_c 20.0914(18)
_cell_measurement_reflns_used 3300
_cell_measurement_temperature 100.0
_cell_measurement_theta_max 26.730
_cell_measurement_theta_min 3.029
_cell_volume 1852.0(3)
_computing_cell_refinement 'SAINT V8.40A (bu, 2016)'
_computing_data_reduction 'SAINT V8.40A (bu, 2016)'
_computing_molecular_graphics 'Olex2 1.3 (Dolomanov et al., 2009)'
_computing_publication_material 'Olex2 1.3 (Dolomanov et al., 2009)'
_computing_structure_refinement 'XL  (Sheldrick, 2008)'
_computing_structure_solution 'XS  (Sheldrick, 2008)'
_diffrn_ambient_temperature 100.0
_diffrn_measured_fraction_theta_full 0.999
_diffrn_measured_fraction_theta_max 0.999
_diffrn_measurement_device_type 'CCD area detector'
_diffrn_measurement_method 'phi and omega scans'
_diffrn_radiation_monochromator graphite
_diffrn_radiation_type MoK\a
_diffrn_radiation_wavelength 0.71073
_diffrn_reflns_av_R_equivalents 0.1274
_diffrn_reflns_av_unetI/netI 0.0640
_diffrn_reflns_limit_h_max 17
_diffrn_reflns_limit_h_min -17
_diffrn_reflns_limit_k_max 7
_diffrn_reflns_limit_k_min -7
_diffrn_reflns_limit_l_max 23
_diffrn_reflns_limit_l_min -23
_diffrn_reflns_number 27865
_diffrn_reflns_theta_full 25.00
_diffrn_reflns_theta_max 25.00
_diffrn_reflns_theta_min 2.82
_diffrn_source 'fine-focus sealed tube'
_diffrn_source_current 30.0
_diffrn_source_power 1.5
_diffrn_source_voltage 50.0
_exptl_absorpt_coefficient_mu 0.224
_exptl_absorpt_correction_type none
_exptl_crystal_colour green
_exptl_crystal_colour_primary green
_exptl_crystal_density_diffrn 1.298
_exptl_crystal_density_method 'not measured'
_exptl_crystal_description needle
_exptl_crystal_F_000 768
_refine_diff_density_max 0.342
_refine_diff_density_min -0.366
_refine_diff_density_rms 0.070
_refine_ls_extinction_method none
_refine_ls_goodness_of_fit_ref 1.068
_refine_ls_hydrogen_treatment mixed
_refine_ls_matrix_type full
_refine_ls_number_parameters 230
_refine_ls_number_reflns 3263
_refine_ls_number_restraints 0
_refine_ls_restrained_S_all 1.068
_refine_ls_R_factor_all 0.0953
_refine_ls_R_factor_gt 0.0594
_refine_ls_shift/su_max 0.000
_refine_ls_shift/su_mean 0.000
_refine_ls_structure_factor_coef Fsqd
_refine_ls_weighting_details 'calc w=1/[\s^2^(Fo^2^)+(0.0560P)^2^+2.0356P] where P=(Fo^2^+2Fc^2^)/3'
_refine_ls_weighting_scheme calc
_refine_ls_wR_factor_gt 0.1271
_refine_ls_wR_factor_ref 0.1423
_reflns_number_gt 2311
_reflns_number_total 3263
_reflns_threshold_expression >2sigma(I)
_cod_data_source_file jz0c02623_si_002.cif
_cod_data_source_block Cry-E
_cod_database_code 8000461
_olex2_refinement_description
;
1. Fixed Uiso
 At 1.2 times of:
  All C(H) groups, All C(H,H) groups, All N(H) groups
 At 1.5 times of:
  All C(H,H,H) groups, All O(H) groups
2.a Secondary CH2 refined with riding coordinates:
 C21(H21A,H21B), C24(H24A,H24B)
2.b Aromatic/amide H refined with riding coordinates:
 N3(H3), C5(H5), C8(H8), C12(H12), C13(H13), C15(H15), C16(H16), C17(H17),
 C18(H18), C19(H19)
2.c Idealised Me refined as rotating group:
 C20(H20A,H20B,H20C), C22(H22A,H22B,H22C), C23(H23A,H23B,H23C)
2.d Idealised tetrahedral OH refined as rotating group:
 O1(H1)
;
_olex2_submission_special_instructions 'No special instructions were received'

loop_
_space_group_symop_id
_space_group_symop_operation_xyz
1 'x, y, z'
2 '-x, y+1/2, -z+1/2'
3 '-x, -y, -z'
4 'x, -y-1/2, z-1/2'

loop_
_atom_site_label
_atom_site_type_symbol
_atom_site_fract_x
_atom_site_fract_y
_atom_site_fract_z
_atom_site_U_iso_or_equiv
_atom_site_adp_type
_atom_site_occupancy
_atom_site_symmetry_multiplicity
_atom_site_calc_flag
_atom_site_refinement_flags
_atom_site_disorder_assembly
_atom_site_disorder_group
Cl1 Cl 0.05061(6) 0.30506(14) 0.11517(5) 0.0241(2) Uani 1 1 d . . .
N2 N -0.33645(18) 0.8288(4) 0.27961(14) 0.0164(6) Uani 1 1 d . . .
N3 N -0.27999(18) 0.7101(4) 0.25004(13) 0.0154(6) Uani 1 1 d . . .
H3 H -0.2828 0.5726 0.2503 0.018 Uiso 1 1 calc R . .
O4 O -0.22017(16) 1.0021(3) 0.21508(12) 0.0213(6) Uani 1 1 d . . .
C5 C -0.4023(2) 0.7283(5) 0.29514(16) 0.0168(7) Uani 1 1 d . . .
H5 H -0.4107 0.5843 0.2834 0.020 Uiso 1 1 calc R . .
C6 C -0.1548(2) 0.6765(5) 0.19574(16) 0.0147(7) Uani 1 1 d . . .
C7 C -0.5857(2) 1.0088(5) 0.40087(16) 0.0152(7) Uani 1 1 d . . .
C8 C -0.6014(2) 0.8063(5) 0.37200(17) 0.0175(7) Uani 1 1 d . . .
H8 H -0.6536 0.7283 0.3760 0.021 Uiso 1 1 calc R . .
C9 C -0.2208(2) 0.8087(5) 0.22092(16) 0.0157(7) Uani 1 1 d . . .
C10 C -0.4642(2) 0.8273(5) 0.32991(16) 0.0155(7) Uani 1 1 d . . .
N11 N -0.64393(19) 1.0945(4) 0.43594(15) 0.0208(7) Uani 1 1 d . . .
C12 C -0.5085(2) 1.1196(5) 0.39173(17) 0.0158(7) Uani 1 1 d . . .
H12 H -0.4964 1.2571 0.4100 0.019 Uiso 1 1 calc R . .
C13 C -0.1123(2) 0.7653(5) 0.14852(17) 0.0171(7) Uani 1 1 d . . .
H13 H -0.1266 0.9053 0.1335 0.021 Uiso 1 1 calc R . .
C14 C -0.0279(2) 0.4480(5) 0.14640(17) 0.0167(7) Uani 1 1 d . . .
C15 C -0.4501(2) 1.0319(5) 0.35673(17) 0.0158(7) Uani 1 1 d . . .
H15 H -0.3993 1.1114 0.3506 0.019 Uiso 1 1 calc R . .
C16 C -0.5417(2) 0.7208(5) 0.33796(16) 0.0168(7) Uani 1 1 d . . .
H16 H -0.5539 0.5839 0.3193 0.020 Uiso 1 1 calc R . .
C17 C -0.0680(2) 0.3570(5) 0.19335(17) 0.0172(7) Uani 1 1 d . . .
H17 H -0.0521 0.2182 0.2090 0.021 Uiso 1 1 calc R . .
C18 C -0.1321(2) 0.4698(5) 0.21770(17) 0.0158(7) Uani 1 1 d . . .
H18 H -0.1607 0.4065 0.2494 0.019 Uiso 1 1 calc R . .
C19 C -0.0497(2) 0.6529(5) 0.12326(17) 0.0186(8) Uani 1 1 d . . .
H19 H -0.0219 0.7140 0.0907 0.022 Uiso 1 1 calc R . .
C20 C -0.6205(3) 1.2938(6) 0.47114(19) 0.0262(8) Uani 1 1 d . . .
H20A H -0.5643 1.2778 0.5095 0.039 Uiso 1 1 calc R . .
H20B H -0.6718 1.3398 0.4892 0.039 Uiso 1 1 calc R . .
H20C H -0.6097 1.3982 0.4385 0.039 Uiso 1 1 calc R . .
C22 C -0.7070(2) 0.9569(6) 0.45956(19) 0.0242(8) Uani 1 1 d . . .
H22A H -0.7531 0.8989 0.4194 0.036 Uiso 1 1 calc R . .
H22B H -0.7386 1.0369 0.4880 0.036 Uiso 1 1 calc R . .
H22C H -0.6717 0.8426 0.4871 0.036 Uiso 1 1 calc R . .
O1 O -0.28266(15) 0.2901(3) 0.30022(11) 0.0171(5) Uani 1 1 d . . .
H1 H -0.2825 0.1874 0.2742 0.026 Uiso 1 1 calc R . .
C21 C -0.2154(2) 0.2580(5) 0.36476(17) 0.0174(7) Uani 1 1 d . . .
H21A H -0.1524 0.2591 0.3580 0.021 Uiso 1 1 calc R . .
H21B H -0.2256 0.1203 0.3841 0.021 Uiso 1 1 calc R . .
C24 C -0.2239(2) 0.4304(6) 0.41439(18) 0.0228(8) Uani 1 1 d . . .
H24A H -0.2851 0.4205 0.4240 0.027 Uiso 1 1 calc R . .
H24B H -0.2203 0.5679 0.3926 0.027 Uiso 1 1 calc R . .
C23 C -0.1480(3) 0.4163(7) 0.48198(19) 0.0319(9) Uani 1 1 d . . .
H23A H -0.0877 0.4418 0.4733 0.048 Uiso 1 1 calc R . .
H23B H -0.1484 0.2765 0.5019 0.048 Uiso 1 1 calc R . .
H23C H -0.1589 0.5215 0.5144 0.048 Uiso 1 1 calc R . .

loop_
_atom_site_aniso_label
_atom_site_aniso_U_11
_atom_site_aniso_U_22
_atom_site_aniso_U_33
_atom_site_aniso_U_23
_atom_site_aniso_U_13
_atom_site_aniso_U_12
Cl1 0.0208(4) 0.0214(5) 0.0318(5) -0.0049(4) 0.0100(4) 0.0037(4)
N2 0.0190(15) 0.0114(15) 0.0195(15) -0.0017(11) 0.0068(12) 0.0032(12)
N3 0.0204(14) 0.0070(14) 0.0194(15) -0.0019(11) 0.0066(12) 0.0017(11)
O4 0.0283(13) 0.0066(12) 0.0314(15) 0.0027(10) 0.0123(11) 0.0020(10)
C5 0.0208(18) 0.0090(17) 0.0179(18) 0.0007(13) 0.0010(14) 0.0034(14)
C6 0.0185(17) 0.0107(17) 0.0132(17) -0.0019(13) 0.0015(13) -0.0011(13)
C7 0.0131(16) 0.0171(18) 0.0131(17) 0.0039(13) -0.0006(14) 0.0026(13)
C8 0.0169(17) 0.0118(17) 0.0227(18) 0.0028(14) 0.0035(14) -0.0035(14)
C9 0.0187(17) 0.0137(18) 0.0128(17) -0.0010(13) 0.0013(13) 0.0007(14)
C10 0.0153(16) 0.0123(17) 0.0181(18) 0.0015(13) 0.0031(13) 0.0036(13)
N11 0.0194(15) 0.0168(16) 0.0287(18) -0.0003(13) 0.0108(13) -0.0004(12)
C12 0.0181(17) 0.0092(17) 0.0189(18) -0.0004(13) 0.0029(14) 0.0000(13)
C13 0.0179(17) 0.0109(18) 0.0201(18) 0.0013(13) 0.0011(14) -0.0008(13)
C14 0.0148(17) 0.0144(18) 0.0188(18) -0.0062(14) 0.0013(14) -0.0001(13)
C15 0.0157(17) 0.0082(17) 0.0228(19) 0.0018(13) 0.0037(14) -0.0011(13)
C16 0.0203(17) 0.0076(17) 0.0198(18) -0.0004(13) 0.0010(14) -0.0004(13)
C17 0.0172(17) 0.0105(17) 0.0233(19) -0.0029(13) 0.0045(14) 0.0016(13)
C18 0.0168(17) 0.0099(17) 0.0208(18) 0.0009(13) 0.0054(14) -0.0017(13)
C19 0.0174(17) 0.0186(19) 0.0199(19) 0.0008(14) 0.0054(14) -0.0005(13)
C20 0.032(2) 0.019(2) 0.031(2) -0.0032(16) 0.0141(17) 0.0030(16)
C22 0.0179(18) 0.029(2) 0.027(2) 0.0050(16) 0.0077(16) 0.0004(15)
O1 0.0210(12) 0.0087(12) 0.0197(13) -0.0019(9) 0.0022(10) 0.0026(9)
C21 0.0192(17) 0.0123(18) 0.0198(18) 0.0014(13) 0.0036(14) 0.0002(13)
C24 0.0256(19) 0.020(2) 0.021(2) -0.0014(15) 0.0048(15) 0.0006(15)
C23 0.032(2) 0.040(3) 0.023(2) -0.0013(17) 0.0044(17) -0.0110(19)

loop_
_atom_type_symbol
_atom_type_description
_atom_type_scat_dispersion_real
_atom_type_scat_dispersion_imag
_atom_type_scat_source
C C 0.0033 0.0016 'International Tables Vol C Tables 4.2.6.8 and 6.1.1.4'
H H 0.0000 0.0000 'International Tables Vol C Tables 4.2.6.8 and 6.1.1.4'
Cl Cl 0.1484 0.1585 'International Tables Vol C Tables 4.2.6.8 and 6.1.1.4'
N N 0.0061 0.0033 'International Tables Vol C Tables 4.2.6.8 and 6.1.1.4'
O O 0.0106 0.0060 'International Tables Vol C Tables 4.2.6.8 and 6.1.1.4'

loop_
_geom_angle_atom_site_label_1
_geom_angle_atom_site_label_2
_geom_angle_atom_site_label_3
_geom_angle
_geom_angle_site_symmetry_1
_geom_angle_site_symmetry_3
_geom_angle_publ_flag
C5 N2 N3 115.5(3) . . ?
N2 N3 H3 120.6 . . ?
C9 N3 N2 118.9(3) . . ?
C9 N3 H3 120.6 . . ?
N2 C5 H5 118.9 . . ?
N2 C5 C10 122.3(3) . . ?
C10 C5 H5 118.9 . . ?
C13 C6 C9 117.9(3) . . ?
C13 C6 C18 118.6(3) . . ?
C18 C6 C9 123.5(3) . . ?
C8 C7 C12 117.3(3) . . ?
N11 C7 C8 121.1(3) . . ?
N11 C7 C12 121.6(3) . . ?
C7 C8 H8 119.7 . . ?
C16 C8 C7 120.6(3) . . ?
C16 C8 H8 119.7 . . ?
N3 C9 C6 117.4(3) . . ?
O4 C9 N3 122.0(3) . . ?
O4 C9 C6 120.6(3) . . ?
C15 C10 C5 122.7(3) . . ?
C16 C10 C5 120.4(3) . . ?
C16 C10 C15 116.9(3) . . ?
C7 N11 C20 119.7(3) . . ?
C7 N11 C22 118.9(3) . . ?
C20 N11 C22 117.5(3) . . ?
C7 C12 H12 119.4 . . ?
C15 C12 C7 121.2(3) . . ?
C15 C12 H12 119.4 . . ?
C6 C13 H13 119.4 . . ?
C19 C13 C6 121.2(3) . . ?
C19 C13 H13 119.4 . . ?
C17 C14 Cl1 119.4(3) . . ?
C17 C14 C19 121.1(3) . . ?
C19 C14 Cl1 119.5(3) . . ?
C10 C15 H15 119.3 . . ?
C12 C15 C10 121.4(3) . . ?
C12 C15 H15 119.3 . . ?
C8 C16 C10 122.6(3) . . ?
C8 C16 H16 118.7 . . ?
C10 C16 H16 118.7 . . ?
C14 C17 H17 120.2 . . ?
C14 C17 C18 119.6(3) . . ?
C18 C17 H17 120.2 . . ?
C6 C18 H18 119.8 . . ?
C17 C18 C6 120.5(3) . . ?
C17 C18 H18 119.8 . . ?
C13 C19 C14 119.0(3) . . ?
C13 C19 H19 120.5 . . ?
C14 C19 H19 120.5 . . ?
N11 C20 H20A 109.5 . . ?
N11 C20 H20B 109.5 . . ?
N11 C20 H20C 109.5 . . ?
H20A C20 H20B 109.5 . . ?
H20A C20 H20C 109.5 . . ?
H20B C20 H20C 109.5 . . ?
N11 C22 H22A 109.5 . . ?
N11 C22 H22B 109.5 . . ?
N11 C22 H22C 109.5 . . ?
H22A C22 H22B 109.5 . . ?
H22A C22 H22C 109.5 . . ?
H22B C22 H22C 109.5 . . ?
C21 O1 H1 109.5 . . ?
O1 C21 H21A 109.8 . . ?
O1 C21 H21B 109.8 . . ?
O1 C21 C24 109.2(3) . . ?
H21A C21 H21B 108.3 . . ?
C24 C21 H21A 109.8 . . ?
C24 C21 H21B 109.8 . . ?
C21 C24 H24A 109.3 . . ?
C21 C24 H24B 109.3 . . ?
C21 C24 C23 111.6(3) . . ?
H24A C24 H24B 108.0 . . ?
C23 C24 H24A 109.3 . . ?
C23 C24 H24B 109.3 . . ?
C24 C23 H23A 109.5 . . ?
C24 C23 H23B 109.5 . . ?
C24 C23 H23C 109.5 . . ?
H23A C23 H23B 109.5 . . ?
H23A C23 H23C 109.5 . . ?
H23B C23 H23C 109.5 . . ?

loop_
_geom_bond_atom_site_label_1
_geom_bond_atom_site_label_2
_geom_bond_distance
_geom_bond_site_symmetry_2
_geom_bond_publ_flag
Cl1 C14 1.737(3) . ?
N2 N3 1.385(4) . ?
N2 C5 1.285(4) . ?
N3 H3 0.8800 . ?
N3 C9 1.346(4) . ?
O4 C9 1.242(4) . ?
C5 H5 0.9500 . ?
C5 C10 1.451(4) . ?
C6 C9 1.490(4) . ?
C6 C13 1.399(4) . ?
C6 C18 1.405(4) . ?
C7 C8 1.411(5) . ?
C7 N11 1.377(4) . ?
C7 C12 1.411(4) . ?
C8 H8 0.9500 . ?
C8 C16 1.379(5) . ?
C10 C15 1.408(5) . ?
C10 C16 1.393(4) . ?
N11 C20 1.453(4) . ?
N11 C22 1.463(4) . ?
C12 H12 0.9500 . ?
C12 C15 1.382(4) . ?
C13 H13 0.9500 . ?
C13 C19 1.384(5) . ?
C14 C17 1.378(5) . ?
C14 C19 1.398(5) . ?
C15 H15 0.9500 . ?
C16 H16 0.9500 . ?
C17 H17 0.9500 . ?
C17 C18 1.392(4) . ?
C18 H18 0.9500 . ?
C19 H19 0.9500 . ?
C20 H20A 0.9800 . ?
C20 H20B 0.9800 . ?
C20 H20C 0.9800 . ?
C22 H22A 0.9800 . ?
C22 H22B 0.9800 . ?
C22 H22C 0.9800 . ?
O1 H1 0.8400 . ?
O1 C21 1.423(4) . ?
C21 H21A 0.9900 . ?
C21 H21B 0.9900 . ?
C21 C24 1.514(5) . ?
C24 H24A 0.9900 . ?
C24 H24B 0.9900 . ?
C24 C23 1.518(5) . ?
C23 H23A 0.9800 . ?
C23 H23B 0.9800 . ?
C23 H23C 0.9800 . ?

loop_
_geom_torsion_atom_site_label_1
_geom_torsion_atom_site_label_2
_geom_torsion_atom_site_label_3
_geom_torsion_atom_site_label_4
_geom_torsion
_geom_torsion_site_symmetry_1
_geom_torsion_site_symmetry_2
_geom_torsion_site_symmetry_3
_geom_torsion_site_symmetry_4
_geom_torsion_publ_flag
Cl1 C14 C17 C18 -179.0(2) . . . . ?
Cl1 C14 C19 C13 -180.0(3) . . . . ?
N2 N3 C9 O4 -5.6(5) . . . . ?
N2 N3 C9 C6 174.2(3) . . . . ?
N2 C5 C10 C15 -8.0(5) . . . . ?
N2 C5 C10 C16 171.8(3) . . . . ?
N3 N2 C5 C10 176.5(3) . . . . ?
C5 N2 N3 C9 168.0(3) . . . . ?
C5 C10 C15 C12 -177.7(3) . . . . ?
C5 C10 C16 C8 178.5(3) . . . . ?
C6 C13 C19 C14 -0.9(5) . . . . ?
C7 C8 C16 C10 -0.3(5) . . . . ?
C7 C12 C15 C10 -1.2(5) . . . . ?
C8 C7 N11 C20 173.6(3) . . . . ?
C8 C7 N11 C22 16.5(4) . . . . ?
C8 C7 C12 C15 -0.9(5) . . . . ?
C9 C6 C13 C19 179.5(3) . . . . ?
C9 C6 C18 C17 -178.4(3) . . . . ?
N11 C7 C8 C16 -178.9(3) . . . . ?
N11 C7 C12 C15 179.7(3) . . . . ?
C12 C7 C8 C16 1.6(5) . . . . ?
C12 C7 N11 C20 -7.0(5) . . . . ?
C12 C7 N11 C22 -164.1(3) . . . . ?
C13 C6 C9 N3 161.9(3) . . . . ?
C13 C6 C9 O4 -18.3(5) . . . . ?
C13 C6 C18 C17 0.6(5) . . . . ?
C14 C17 C18 C6 -1.2(5) . . . . ?
C15 C10 C16 C8 -1.7(5) . . . . ?
C16 C10 C15 C12 2.4(5) . . . . ?
C17 C14 C19 C13 0.3(5) . . . . ?
C18 C6 C9 N3 -19.2(5) . . . . ?
C18 C6 C9 O4 160.7(3) . . . . ?
C18 C6 C13 C19 0.5(5) . . . . ?
C19 C14 C17 C18 0.7(5) . . . . ?
O1 C21 C24 C23 -174.6(3) . . . . ?
